data_4127540
loop_
_publ_author_name
'Song, Fangyuan'
'Al-Ameed, Karrar'
'Schilling, Mauro'
'Fox, Thomas'
'Luber, Sandra'
'Patzke, Greta R.'

_publ_section_title
;
 Mechanistically Driven Control over Cubane Oxo Cluster Catalysts.
;
_journal_issue 22
_journal_name_full 'Journal of the American Chemical Society'
_journal_page_first 8846
_journal_page_last 8857
_journal_paper_doi 10.1021/jacs.9b01356
_journal_volume 141
_journal_year 2019
_chemical_formula_moiety 'C50 H45 N8 Ni4 O14, Cl O3, 11(H2 O)'
_chemical_formula_sum 'C50 H67 Cl N8 Ni4 O28'
_chemical_formula_weight 1498.40
_space_group_crystal_system monoclinic
_space_group_IT_number 14
_space_group_name_Hall '-P 2ybc'
_space_group_name_H-M_alt 'P 1 21/c 1'
_symmetry_space_group_name_Hall '-P 2ybc'
_symmetry_space_group_name_H-M 'P 1 21/c 1'
_atom_sites_solution_hydrogens mixed
_audit_creation_date 2018-08-14
_audit_creation_method
;
Olex2 1.2
(compiled 2018.05.29 svn.r3508 for OlexSys, GUI svn.r5506)
;
_cell_angle_alpha 90
_cell_angle_beta 100.261(2)
_cell_angle_gamma 90
_cell_formula_units_Z 4
_cell_length_a 11.9897(3)
_cell_length_b 23.9258(5)
_cell_length_c 21.4676(5)
_cell_measurement_reflns_used 35929
_cell_measurement_temperature 160.00(10)
_cell_measurement_theta_max 27.5910
_cell_measurement_theta_min 2.2850
_cell_volume 6059.8(2)
_computing_cell_refinement 'CrysAlisPro 1.171.39.9b (Rigaku OD, 2015)'
_computing_data_collection 'CrysAlisPro 1.171.39.9b (Rigaku OD, 2015)'
_computing_data_reduction 'CrysAlisPro 1.171.39.9b (Rigaku OD, 2015)'
_computing_molecular_graphics 'Olex2 (Dolomanov et al., 2009)'
_computing_publication_material 'Olex2 (Dolomanov et al., 2009)'
_computing_structure_refinement 'ShelXL (Sheldrick, 2015)'
_diffrn_ambient_environment N~2~
_diffrn_ambient_temperature 160.00(10)
_diffrn_detector 'CCD plate'
_diffrn_detector_type 'Pilatus 200K'
_diffrn_measured_fraction_theta_full 0.998
_diffrn_measured_fraction_theta_max 0.998
_diffrn_measurement_details
;
List of Runs (angles in degrees, time in seconds):

  # Type    Start    End  Width  t~exp~   \w     \q     \k     \f   Frames
--------------------------------------------------------------------------
  1  \w     -8.00  89.00   0.50   85.00    --    9.59  38.00 -90.00  194
  2  \w    -28.00  63.00   0.50   85.00    --  -10.52  57.00   0.00  182
  3  \w    -28.00  63.00   0.50   85.00    --  -10.52  57.00 -60.00  182
  4  \w    -84.00   8.00   0.50   85.00    --  -10.52 -57.00 120.00  184
  5  \w    -84.00  -2.50   0.50   85.00    --  -10.52 -57.00  30.00  163
;
_diffrn_measurement_device 'four-circle diffractometer'
_diffrn_measurement_device_type 'XtaLAB Synergy, Dualflex, Pilatus 200K'
_diffrn_measurement_method '\w scans'
_diffrn_orient_matrix_type 'CrysAlisPro convention (1999,Acta A55,543-557)'
_diffrn_orient_matrix_UB_11 0.0275078000
_diffrn_orient_matrix_UB_12 -0.0191206000
_diffrn_orient_matrix_UB_13 0.0229444000
_diffrn_orient_matrix_UB_21 0.0047107000
_diffrn_orient_matrix_UB_22 -0.0194241000
_diffrn_orient_matrix_UB_23 -0.0243578000
_diffrn_orient_matrix_UB_31 0.0532654000
_diffrn_orient_matrix_UB_32 0.0116033000
_diffrn_orient_matrix_UB_33 -0.0029586000
_diffrn_radiation_monochromator mirror
_diffrn_radiation_probe x-ray
_diffrn_radiation_type MoK\a
_diffrn_radiation_wavelength 0.71073
_diffrn_reflns_av_R_equivalents 0.0410
_diffrn_reflns_av_unetI/netI 0.0274
_diffrn_reflns_Laue_measured_fraction_full 0.998
_diffrn_reflns_Laue_measured_fraction_max 0.998
_diffrn_reflns_limit_h_max 15
_diffrn_reflns_limit_h_min -15
_diffrn_reflns_limit_k_max 30
_diffrn_reflns_limit_k_min -31
_diffrn_reflns_limit_l_max 27
_diffrn_reflns_limit_l_min -22
_diffrn_reflns_number 78189
_diffrn_reflns_point_group_measured_fraction_full 0.998
_diffrn_reflns_point_group_measured_fraction_max 0.998
_diffrn_reflns_theta_full 26.000
_diffrn_reflns_theta_max 27.484
_diffrn_reflns_theta_min 2.108
_diffrn_source 'micro-focus sealed X-ray tube'
_diffrn_source_type 'PhotonJet (Mo) X-ray Source'
_exptl_absorpt_coefficient_mu 1.363
_exptl_absorpt_correction_T_max 1.000
_exptl_absorpt_correction_T_min 0.779
_exptl_absorpt_correction_type gaussian
_exptl_absorpt_process_details
;
CrysAlisPro 1.171.39.9b (Rigaku Oxford Diffraction, 2015)
Numerical absorption correction based on gaussian integration over
            a multifaceted crystal model
Empirical absorption correction using spherical harmonics,
 implemented in SCALE3 ABSPACK scaling algorithm.
;
_exptl_crystal_colour 'metallic greenish green'
_exptl_crystal_colour_lustre metallic
_exptl_crystal_colour_modifier greenish
_exptl_crystal_colour_primary green
_exptl_crystal_density_diffrn 1.642
_exptl_crystal_description prism
_exptl_crystal_F_000 3104
_exptl_crystal_size_max 0.317
_exptl_crystal_size_mid 0.07
_exptl_crystal_size_min 0.056
_refine_diff_density_max 2.582
_refine_diff_density_min -0.769
_refine_diff_density_rms 0.134
_refine_ls_extinction_method none
_refine_ls_goodness_of_fit_ref 1.186
_refine_ls_hydrogen_treatment mixed
_refine_ls_matrix_type full
_refine_ls_number_parameters 923
_refine_ls_number_reflns 13865
_refine_ls_number_restraints 66
_refine_ls_restrained_S_all 1.184
_refine_ls_R_factor_all 0.0699
_refine_ls_R_factor_gt 0.0627
_refine_ls_shift/su_max 0.001
_refine_ls_shift/su_mean 0.000
_refine_ls_structure_factor_coef Fsqd
_refine_ls_weighting_details 'w=1/[\s^2^(Fo^2^)+(0.0371P)^2^+47.0710P] where P=(Fo^2^+2Fc^2^)/3'
_refine_ls_weighting_scheme calc
_refine_ls_wR_factor_gt 0.1572
_refine_ls_wR_factor_ref 0.1602
_reflns_Friedel_coverage 0.000
_reflns_number_gt 12281
_reflns_number_total 13865
_reflns_threshold_expression 'I > 2\s(I)'
_cod_data_source_file ja9b01356_si_002.cif
_cod_data_source_block 1891381(2-u-OAc-Ni4-ClO3final)
_cod_original_cell_volume 6059.8(3)
_cod_database_code 4127540
_shelx_shelxl_version_number 2018/3
_chemical_oxdiff_formula 'C50 H67 Cl N8 Ni4 O28'
_shelx_space_group_comment
;
The symmetry employed for this shelxl refinement is uniquely defined
by the following loop, which should always be used as a source of
symmetry information in preference to the above space-group names.
They are only intended as comments.
;
_shelx_estimated_absorpt_t_max 0.928
_shelx_estimated_absorpt_t_min 0.672
_reflns_odcompleteness_completeness 99.75
_reflns_odcompleteness_iscentric 1
_reflns_odcompleteness_theta 27.42
_olex2_refinement_description
;
1. Fixed Uiso
 At 1.2 times of:
  All C(H) groups
 At 1.5 times of:
  All C(H,H,H) groups
2. Restrained distances
 O1CM-O3CM
 2.3 with sigma of 0.01
 O2CL-O1CM
 2.3 with sigma of 0.01
 O2CL-O3CM
 2.3 with sigma of 0.01
 Cl1-O1CL \\sim Cl2-O1CM \\sim Cl1-O2CM \\sim Cl2-O2CL \\sim Cl1-O3CL \\sim
Cl2-O3CM
 with sigma of 0.002
3. Uiso/Uaniso restraints and constraints
O1CL \\sim O1CM \\sim O2CL \\sim O2CM \\sim O3CL \\sim O3CM: within 2A with
sigma of 0.005 and sigma for terminal atoms of 0.005
4. Rigid body (RIGU) restrains
 Cl1, Cl2, O1CL, O1CM, O2CL, O2CM, O3CL, O3CM
 with sigma for 1-2 distances of 0.002 and sigma for 1-3 distances of 0.004
5. Others
 Sof(Cl2)=Sof(O1CM)=Sof(O2CL)=Sof(O3CM)=1-FVAR(1)
 Sof(Cl1)=Sof(O1CL)=Sof(O2CM)=Sof(O3CL)=FVAR(1)
6.a Free rotating group:
 O15(H15A,H15B), O16(H16A,H16B), O17(H17A,H17B), O18(H18A,H18B), O19(H19A,
 H19B), O20(H20A,H20B), O21(H21A,H21B), O22(H22A,H22B), O23(H23A,H23B),
 O24(H24A,H24B), O25(H25A,H25B)
6.b Aromatic/amide H refined with riding coordinates:
 C1(H1), C2(H2), C3(H3), C4(H4), C8(H8A), C9(H9), C10(H10), C11(H11), C12(H12),
  C13(H13), C14(H14), C15(H15), C19(H19), C20(H20), C21(H21), C22(H22),
 C23(H23), C24(H24), C25(H25), C26(H26), C30(H30), C31(H31), C32(H32), C33(H33),
  C34(H34), C35(H35), C36(H36), C37(H37), C41(H41), C42(H42), C43(H43), C44(H44)
6.c Idealised Me refined as rotating group:
 C46(H46A,H46B,H46C), C48(H48A,H48B,H48C), C50(H50A,H50B,H50C)
6.d Idealised tetrahedral OH refined as rotating group:
 O5(H5), O6(H6), O7(H7), O8(H8)
;
_olex2_submission_special_instructions 'No special instructions were received'
_oxdiff_exptl_absorpt_empirical_details
;
Empirical correction (ABSPACK) includes:
- Absorption correction using spherical harmonics
- Frame scaling
;
_oxdiff_exptl_absorpt_empirical_full_max 1.224
_oxdiff_exptl_absorpt_empirical_full_min 0.714

loop_
_space_group_symop_operation_xyz
'x, y, z'
'-x, y+1/2, -z+1/2'
'-x, -y, -z'
'x, -y-1/2, z-1/2'

loop_
_atom_site_label
_atom_site_type_symbol
_atom_site_fract_x
_atom_site_fract_y
_atom_site_fract_z
_atom_site_U_iso_or_equiv
_atom_site_adp_type
_atom_site_occupancy
_atom_site_site_symmetry_order
_atom_site_calc_flag
_atom_site_refinement_flags_posn
_atom_site_refinement_flags_adp
_atom_site_refinement_flags_occupancy
_atom_site_disorder_assembly
_atom_site_disorder_group
Ni1 Ni 0.76320(5) 0.72538(2) 0.46182(3) 0.01249(13) Uani 1 1 d . . . . .
Ni2 Ni 0.52634(5) 0.76342(2) 0.45966(3) 0.01227(12) Uani 1 1 d . . . . .
Ni3 Ni 0.73403(5) 0.84924(2) 0.51228(3) 0.01199(12) Uani 1 1 d . . . . .
Ni4 Ni 0.68426(5) 0.75221(2) 0.59584(3) 0.01145(12) Uani 1 1 d . . . . .
Cl1 Cl 0.85979(18) 0.48023(9) 0.82436(9) 0.0385(6) Uani 0.849(7) 1 d D U P A 1
Cl2 Cl 0.9087(12) 0.4573(6) 0.8281(6) 0.056(5) Uani 0.151(7) 1 d D U P A 2
O1 O 0.6753(2) 0.79723(13) 0.43569(14) 0.0123(6) Uani 1 1 d . . . . .
O1CL O 0.9296(7) 0.4909(5) 0.7757(4) 0.093(3) Uani 0.849(7) 1 d D U P A 1
O1CM O 0.882(4) 0.4903(17) 0.7694(10) 0.092(4) Uani 0.151(7) 1 d D U P A 2
O2 O 0.6328(2) 0.70796(13) 0.51249(14) 0.0122(6) Uani 1 1 d . . . . .
O2CL O 0.806(3) 0.4228(18) 0.826(2) 0.058(3) Uani 0.151(7) 1 d D U P A 2
O2CM O 0.8036(7) 0.4258(3) 0.8097(4) 0.058(2) Uani 0.849(7) 1 d D U P A 1
O3 O 0.8106(2) 0.77437(12) 0.54827(14) 0.0118(6) Uani 1 1 d . . . . .
O3CL O 0.9401(6) 0.4761(3) 0.8846(3) 0.0613(19) Uani 0.849(7) 1 d D U P A 1
O3CM O 0.898(3) 0.4988(12) 0.8774(12) 0.063(3) Uani 0.151(7) 1 d D U P A 2
O4 O 0.5951(2) 0.81599(12) 0.53987(14) 0.0120(6) Uani 1 1 d . . . . .
O5 O 0.6353(3) 0.79964(14) 0.32468(15) 0.0162(6) Uani 1 1 d . . . . .
H5 H 0.565788 0.804756 0.324051 0.06(3) Uiso 1 1 calc GR . . . .
O6 O 0.5786(3) 0.61790(13) 0.47723(15) 0.0159(6) Uani 1 1 d . . . . .
H6 H 0.644664 0.610367 0.471882 0.024(16) Uiso 1 1 calc GR . . . .
O7 O 0.9847(3) 0.73710(14) 0.59552(17) 0.0186(7) Uani 1 1 d . . . . .
H7 H 0.963025 0.713508 0.566941 0.04(2) Uiso 1 1 calc GR . . . .
O8 O 0.4552(3) 0.88351(13) 0.53953(15) 0.0165(7) Uani 1 1 d . . . . .
H8 H 0.437324 0.869460 0.503267 0.018(14) Uiso 1 1 calc GR . . . .
O9 O 0.8791(3) 0.66834(14) 0.50200(17) 0.0202(7) Uani 1 1 d . . . . .
O10 O 0.7930(3) 0.58688(14) 0.47738(18) 0.0222(7) Uani 1 1 d . . . . .
O11 O 0.4128(3) 0.82441(14) 0.42991(16) 0.0176(7) Uani 1 1 d . . . . .
O12 O 0.4221(3) 0.83688(15) 0.32794(16) 0.0223(7) Uani 1 1 d . . . . .
O13 O 0.6816(3) 0.68323(14) 0.38631(16) 0.0173(7) Uani 1 1 d . . . . .
O14 O 0.5027(3) 0.71492(13) 0.38168(15) 0.0156(6) Uani 1 1 d . . . . .
O15 O 0.2585(4) 1.0491(3) 0.1526(2) 0.0491(13) Uani 1 1 d . . . . .
H15A H 0.198234 1.036297 0.162961 0.21(8) Uiso 1 1 d G . . . .
H15B H 0.237655 1.061641 0.115375 0.06(3) Uiso 1 1 d G . . . .
O16 O 0.4713(5) 0.9993(2) 0.1783(3) 0.0512(13) Uani 1 1 d . . . . .
H16A H 0.513731 1.007884 0.151926 0.06(3) Uiso 1 1 d G . . . .
H16B H 0.407298 1.013504 0.162834 0.12(5) Uiso 1 1 d G . . . .
O17 O 0.3879(5) 0.9005(2) 0.2149(2) 0.0487(13) Uani 1 1 d . . . . .
H17A H 0.418804 0.931346 0.208377 0.07(3) Uiso 1 1 d G . . . .
H17B H 0.406008 0.895264 0.254621 0.032(18) Uiso 1 1 d G . . . .
O18 O 0.1556(5) 0.9045(3) 0.2069(4) 0.0706(18) Uani 1 1 d . . . . .
H18A H 0.135741 0.933111 0.182411 0.05(2) Uiso 1 1 d G . . . .
H18B H 0.229287 0.904312 0.212586 0.09(4) Uiso 1 1 d G . . . .
O19 O 0.1331(4) 0.79100(19) 0.2210(2) 0.0366(10) Uani 1 1 d . . . . .
H19A H 0.095026 0.773666 0.188362 0.09(4) Uiso 1 1 d G . . . .
H19B H 0.132809 0.825875 0.209473 0.022(15) Uiso 1 1 d G . . . .
O20 O 0.2671(3) 0.72358(18) 0.3238(2) 0.0318(9) Uani 1 1 d . . . . .
H20A H 0.244211 0.744281 0.290632 0.019(15) Uiso 1 1 d G . . . .
H20B H 0.338735 0.731572 0.334786 0.05(2) Uiso 1 1 d G . . . .
O21 O 0.2365(4) 0.61070(19) 0.3227(2) 0.0377(10) Uani 1 1 d . . . . .
H21A H 0.230203 0.604377 0.283326 0.07(3) Uiso 1 1 d G . . . .
H21B H 0.242156 0.646015 0.325939 0.04(2) Uiso 1 1 d G . . . .
O22 O 0.4001(3) 0.55477(17) 0.4102(2) 0.0302(9) Uani 1 1 d . . . . .
H22A H 0.453187 0.577609 0.423812 0.07(3) Uiso 1 1 d G . . . .
H22B H 0.354397 0.573347 0.383195 0.04(2) Uiso 1 1 d G . . . .
O23 O 0.7646(4) 0.47290(17) 0.5058(2) 0.0412(11) Uani 1 1 d . . . . .
H23A H 0.714220 0.468919 0.528864 0.09(4) Uiso 1 1 d G . . . .
H23B H 0.769893 0.508059 0.501510 0.028(16) Uiso 1 1 d G . . . .
O24 O 0.9190(5) 0.4196(3) 0.5971(3) 0.0612(15) Uani 1 1 d . . . . .
H24A H 0.872316 0.409590 0.620507 0.17(7) Uiso 1 1 d G . . . .
H24B H 0.878498 0.436257 0.566099 0.08(3) Uiso 1 1 d G . . . .
O25 O 1.0475(5) 0.4914(2) 0.6774(3) 0.0502(12) Uani 1 1 d . . . . .
H25A H 1.011100 0.493082 0.707881 0.013(14) Uiso 1 1 d G . . . .
H25B H 1.010353 0.472047 0.647588 0.14(6) Uiso 1 1 d G . . . .
N1 N 0.8671(3) 0.76458(16) 0.40888(19) 0.0157(8) Uani 1 1 d . . . . .
N2 N 0.6759(3) 0.90561(17) 0.44289(18) 0.0159(8) Uani 1 1 d . . . . .
N3 N 0.4145(3) 0.71617(16) 0.50202(19) 0.0158(8) Uani 1 1 d . . . . .
N4 N 0.7181(3) 0.67153(16) 0.62439(18) 0.0148(7) Uani 1 1 d . . . . .
N5 N 0.9052(3) 0.86591(17) 0.51471(19) 0.0164(8) Uani 1 1 d . . . . .
N6 N 0.7979(3) 0.78977(16) 0.66721(18) 0.0150(7) Uani 1 1 d . . . . .
N7 N 0.7208(3) 0.89877(16) 0.59008(18) 0.0158(8) Uani 1 1 d . . . . .
N8 N 0.5404(3) 0.76374(15) 0.63696(18) 0.0141(7) Uani 1 1 d . . . . .
C1 C 0.9738(4) 0.7496(2) 0.4043(2) 0.0234(10) Uani 1 1 d . . . . .
H1 H 1.005450 0.717436 0.426666 0.028 Uiso 1 1 calc R . . . .
C2 C 1.0387(4) 0.7789(3) 0.3689(3) 0.0295(12) Uani 1 1 d . . . . .
H2 H 1.113446 0.766924 0.366566 0.035 Uiso 1 1 calc R . . . .
C3 C 0.9934(5) 0.8261(3) 0.3364(3) 0.0285(12) Uani 1 1 d . . . . .
H3 H 1.036741 0.847381 0.311964 0.034 Uiso 1 1 calc R . . . .
C4 C 0.8837(4) 0.8417(2) 0.3404(2) 0.0234(10) Uani 1 1 d . . . . .
H4 H 0.850856 0.873874 0.318538 0.028 Uiso 1 1 calc R . . . .
C5 C 0.8224(4) 0.8103(2) 0.3762(2) 0.0150(9) Uani 1 1 d . . . . .
C6 C 0.6974(4) 0.82191(18) 0.3806(2) 0.0139(8) Uani 1 1 d . . . . .
C7 C 0.6709(4) 0.88476(19) 0.3842(2) 0.0151(9) Uani 1 1 d . . . . .
C8 C 0.6376(4) 0.9174(2) 0.3304(2) 0.0204(10) Uani 1 1 d . . . . .
H8A H 0.634220 0.901977 0.289263 0.024 Uiso 1 1 calc R . . . .
C9 C 0.6094(4) 0.9732(2) 0.3382(3) 0.0249(11) Uani 1 1 d . . . . .
H9 H 0.586929 0.996514 0.302329 0.030 Uiso 1 1 calc R . . . .
C10 C 0.6145(5) 0.9943(2) 0.3983(3) 0.0252(11) Uani 1 1 d . . . . .
H10 H 0.595117 1.032140 0.404457 0.030 Uiso 1 1 calc R . . . .
C11 C 0.6483(4) 0.9595(2) 0.4494(2) 0.0209(10) Uani 1 1 d . . . . .
H11 H 0.652058 0.974127 0.490829 0.025 Uiso 1 1 calc R . . . .
C12 C 0.3055(4) 0.7280(2) 0.5023(2) 0.0201(10) Uani 1 1 d . . . . .
H12 H 0.274113 0.761023 0.481680 0.024 Uiso 1 1 calc R . . . .
C13 C 0.2365(4) 0.6938(2) 0.5314(3) 0.0246(11) Uani 1 1 d . . . . .
H13 H 0.159534 0.703418 0.531125 0.030 Uiso 1 1 calc R . . . .
C14 C 0.2819(4) 0.6455(2) 0.5609(3) 0.0244(11) Uani 1 1 d . . . . .
H14 H 0.236839 0.621268 0.581334 0.029 Uiso 1 1 calc R . . . .
C15 C 0.3950(4) 0.6330(2) 0.5601(2) 0.0197(9) Uani 1 1 d . . . . .
H15 H 0.427870 0.599807 0.579587 0.024 Uiso 1 1 calc R . . . .
C16 C 0.4594(4) 0.66935(19) 0.5308(2) 0.0140(8) Uani 1 1 d . . . . .
C17 C 0.5832(4) 0.65784(18) 0.5259(2) 0.0131(8) Uani 1 1 d . . . . .
C18 C 0.6559(4) 0.63426(19) 0.5866(2) 0.0143(8) Uani 1 1 d . . . . .
C19 C 0.6622(4) 0.5772(2) 0.5994(2) 0.0212(10) Uani 1 1 d . . . . .
H19 H 0.613693 0.551632 0.573763 0.025 Uiso 1 1 calc R . . . .
C20 C 0.7414(5) 0.5584(2) 0.6508(2) 0.0239(11) Uani 1 1 d . . . . .
H20 H 0.748350 0.519589 0.660226 0.029 Uiso 1 1 calc R . . . .
C21 C 0.8097(5) 0.5969(2) 0.6879(2) 0.0246(11) Uani 1 1 d . . . . .
H21 H 0.865753 0.584893 0.722277 0.029 Uiso 1 1 calc R . . . .
C22 C 0.7946(4) 0.6532(2) 0.6737(2) 0.0202(10) Uani 1 1 d . . . . .
H22 H 0.839779 0.679803 0.699722 0.024 Uiso 1 1 calc R . . . .
C23 C 0.9501(4) 0.9066(2) 0.4833(2) 0.0199(10) Uani 1 1 d . . . . .
H23 H 0.900893 0.932470 0.458433 0.024 Uiso 1 1 calc R . . . .
C24 C 1.0666(4) 0.9117(2) 0.4863(3) 0.0245(11) Uani 1 1 d . . . . .
H24 H 1.096602 0.940378 0.463498 0.029 Uiso 1 1 calc R . . . .
C25 C 1.1378(4) 0.8745(2) 0.5229(3) 0.0255(11) Uani 1 1 d . . . . .
H25 H 1.217535 0.877249 0.525637 0.031 Uiso 1 1 calc R . . . .
C26 C 1.0917(4) 0.8330(2) 0.5559(2) 0.0205(10) Uani 1 1 d . . . . .
H26 H 1.139557 0.807072 0.581344 0.025 Uiso 1 1 calc R . . . .
C27 C 0.9748(4) 0.82991(19) 0.5511(2) 0.0143(8) Uani 1 1 d . . . . .
C28 C 0.9152(4) 0.78540(18) 0.5848(2) 0.0135(8) Uani 1 1 d . . . . .
C29 C 0.8984(4) 0.80477(18) 0.6514(2) 0.0136(8) Uani 1 1 d . . . . .
C30 C 0.9803(4) 0.8326(2) 0.6935(2) 0.0215(10) Uani 1 1 d . . . . .
H30 H 1.049927 0.843060 0.681487 0.026 Uiso 1 1 calc R . . . .
C31 C 0.9599(5) 0.8451(2) 0.7534(2) 0.0268(11) Uani 1 1 d . . . . .
H31 H 1.014736 0.864894 0.782619 0.032 Uiso 1 1 calc R . . . .
C32 C 0.8586(5) 0.8286(2) 0.7705(2) 0.0244(11) Uani 1 1 d . . . . .
H32 H 0.843131 0.836011 0.811584 0.029 Uiso 1 1 calc R . . . .
C33 C 0.7810(4) 0.8010(2) 0.7258(2) 0.0195(9) Uani 1 1 d . . . . .
H33 H 0.711733 0.789242 0.737374 0.023 Uiso 1 1 calc R . . . .
C34 C 0.7973(4) 0.93620(19) 0.6184(2) 0.0181(9) Uani 1 1 d . . . . .
H34 H 0.865599 0.941123 0.602403 0.022 Uiso 1 1 calc R . . . .
C35 C 0.7804(4) 0.9678(2) 0.6700(2) 0.0216(10) Uani 1 1 d . . . . .
H35 H 0.835588 0.994234 0.688407 0.026 Uiso 1 1 calc R . . . .
C36 C 0.6824(4) 0.9603(2) 0.6942(2) 0.0223(10) Uani 1 1 d . . . . .
H36 H 0.668874 0.981408 0.729522 0.027 Uiso 1 1 calc R . . . .
C37 C 0.6035(4) 0.9210(2) 0.6657(2) 0.0169(9) Uani 1 1 d . . . . .
H37 H 0.535990 0.914433 0.681956 0.020 Uiso 1 1 calc R . . . .
C38 C 0.6249(4) 0.89179(18) 0.6135(2) 0.0143(8) Uani 1 1 d . . . . .
C39 C 0.5398(4) 0.84993(18) 0.5767(2) 0.0129(8) Uani 1 1 d . . . . .
C40 C 0.4851(4) 0.81236(18) 0.6207(2) 0.0134(8) Uani 1 1 d . . . . .
C41 C 0.3854(4) 0.8263(2) 0.6411(2) 0.0174(9) Uani 1 1 d . . . . .
H41 H 0.349228 0.861068 0.629534 0.021 Uiso 1 1 calc R . . . .
C42 C 0.3393(4) 0.7889(2) 0.6783(2) 0.0210(10) Uani 1 1 d . . . . .
H42 H 0.270810 0.797483 0.692639 0.025 Uiso 1 1 calc R . . . .
C43 C 0.3943(4) 0.7384(2) 0.6945(2) 0.0206(10) Uani 1 1 d . . . . .
H43 H 0.363252 0.711613 0.719332 0.025 Uiso 1 1 calc R . . . .
C44 C 0.4951(4) 0.7279(2) 0.6737(2) 0.0193(9) Uani 1 1 d . . . . .
H44 H 0.533972 0.693996 0.686016 0.023 Uiso 1 1 calc R . . . .
C45 C 0.8750(4) 0.6153(2) 0.5045(2) 0.0175(9) Uani 1 1 d . . . . .
C46 C 0.9763(5) 0.5865(2) 0.5433(3) 0.0300(12) Uani 1 1 d . . . . .
H46A H 0.951747 0.551759 0.560981 0.045 Uiso 1 1 calc GR . . . .
H46B H 1.011116 0.611101 0.577775 0.045 Uiso 1 1 calc GR . . . .
H46C H 1.031731 0.577791 0.516182 0.045 Uiso 1 1 calc GR . . . .
C47 C 0.3845(4) 0.84840(19) 0.3765(2) 0.0165(9) Uani 1 1 d . . . . .
C48 C 0.2987(6) 0.8951(3) 0.3746(3) 0.0377(15) Uani 1 1 d . . . . .
H48A H 0.236889 0.882900 0.395720 0.057 Uiso 1 1 calc GR . . . .
H48B H 0.268165 0.904739 0.330499 0.057 Uiso 1 1 calc GR . . . .
H48C H 0.335635 0.928025 0.396446 0.057 Uiso 1 1 calc GR . . . .
C49 C 0.5778(4) 0.68570(19) 0.3620(2) 0.0171(9) Uani 1 1 d . . . . .
C50 C 0.5392(4) 0.6507(2) 0.3040(2) 0.0211(10) Uani 1 1 d . . . . .
H50A H 0.537903 0.673616 0.266071 0.032 Uiso 1 1 calc GR . . . .
H50B H 0.462952 0.636242 0.304717 0.032 Uiso 1 1 calc GR . . . .
H50C H 0.591669 0.619342 0.303438 0.032 Uiso 1 1 calc GR . . . .

loop_
_atom_site_aniso_label
_atom_site_aniso_U_11
_atom_site_aniso_U_22
_atom_site_aniso_U_33
_atom_site_aniso_U_23
_atom_site_aniso_U_13
_atom_site_aniso_U_12
Ni1 0.0108(3) 0.0107(3) 0.0161(3) -0.0014(2) 0.0025(2) 0.0013(2)
Ni2 0.0106(3) 0.0108(3) 0.0152(3) -0.0006(2) 0.0020(2) 0.0015(2)
Ni3 0.0109(3) 0.0102(3) 0.0151(3) -0.0002(2) 0.0028(2) 0.0005(2)
Ni4 0.0104(3) 0.0093(3) 0.0147(3) -0.0005(2) 0.0023(2) 0.0004(2)
Cl1 0.0352(11) 0.0387(11) 0.0433(11) 0.0057(8) 0.0115(8) 0.0182(8)
Cl2 0.051(8) 0.060(8) 0.055(7) 0.001(6) 0.009(5) -0.002(6)
O1 0.0112(14) 0.0123(15) 0.0136(15) 0.0002(11) 0.0031(11) 0.0016(11)
O1CL 0.080(7) 0.133(7) 0.076(5) 0.056(5) 0.042(5) 0.029(5)
O1CM 0.079(9) 0.133(8) 0.074(6) 0.056(6) 0.040(6) 0.031(7)
O2 0.0114(14) 0.0115(14) 0.0145(15) 0.0010(11) 0.0040(11) -0.0007(11)
O2CL 0.061(5) 0.055(5) 0.056(7) -0.006(5) 0.007(5) 0.003(5)
O2CM 0.062(3) 0.055(4) 0.054(5) -0.010(3) 0.003(3) 0.004(3)
O3 0.0078(13) 0.0110(14) 0.0160(15) -0.0014(11) 0.0004(11) 0.0004(11)
O3CL 0.058(4) 0.071(5) 0.049(3) 0.004(3) -0.005(3) -0.005(3)
O3CM 0.058(7) 0.070(7) 0.054(5) 0.001(6) -0.009(6) -0.001(6)
O4 0.0113(14) 0.0092(14) 0.0157(15) -0.0006(11) 0.0029(11) 0.0018(11)
O5 0.0153(16) 0.0192(17) 0.0134(15) -0.0007(12) 0.0004(12) 0.0014(13)
O6 0.0144(15) 0.0113(15) 0.0216(17) -0.0051(12) 0.0021(13) -0.0005(12)
O7 0.0138(15) 0.0133(16) 0.0270(18) -0.0029(13) -0.0009(13) 0.0039(12)
O8 0.0166(16) 0.0149(16) 0.0173(16) -0.0005(13) 0.0008(13) 0.0074(12)
O9 0.0176(16) 0.0133(16) 0.0281(18) -0.0027(13) -0.0003(14) 0.0045(13)
O10 0.0176(16) 0.0165(17) 0.032(2) -0.0025(14) 0.0025(14) -0.0015(13)
O11 0.0162(15) 0.0173(16) 0.0191(16) 0.0001(13) 0.0022(13) 0.0039(13)
O12 0.0225(17) 0.0227(18) 0.0215(18) 0.0024(14) 0.0034(14) 0.0031(14)
O13 0.0151(15) 0.0156(16) 0.0208(17) -0.0024(13) 0.0027(13) 0.0023(12)
O14 0.0151(15) 0.0141(15) 0.0177(16) -0.0033(12) 0.0027(12) 0.0014(12)
O15 0.041(3) 0.068(4) 0.037(3) 0.021(2) 0.006(2) 0.004(2)
O16 0.044(3) 0.044(3) 0.071(4) 0.027(3) 0.024(3) 0.005(2)
O17 0.067(3) 0.031(3) 0.041(3) 0.013(2) -0.007(2) -0.011(2)
O18 0.058(4) 0.045(3) 0.100(5) 0.017(3) -0.008(3) 0.004(3)
O19 0.038(2) 0.035(2) 0.037(2) 0.0008(19) 0.0036(19) -0.0019(19)
O20 0.0216(19) 0.036(2) 0.039(2) -0.0004(18) 0.0082(17) -0.0041(17)
O21 0.033(2) 0.030(2) 0.047(3) 0.0066(19) -0.003(2) -0.0022(18)
O22 0.027(2) 0.025(2) 0.036(2) -0.0035(17) -0.0020(17) -0.0067(16)
O23 0.052(3) 0.0144(19) 0.060(3) -0.0002(19) 0.018(2) -0.0038(18)
O24 0.041(3) 0.088(5) 0.053(3) 0.014(3) 0.003(3) -0.008(3)
O25 0.048(3) 0.055(3) 0.049(3) 0.002(3) 0.012(2) -0.004(2)
N1 0.0119(17) 0.0154(19) 0.0199(19) -0.0014(15) 0.0026(14) 0.0011(14)
N2 0.0128(17) 0.0177(19) 0.0170(19) 0.0016(15) 0.0019(14) 0.0022(14)
N3 0.0116(17) 0.0162(19) 0.0197(19) -0.0019(15) 0.0027(14) 0.0003(14)
N4 0.0168(18) 0.0139(18) 0.0140(18) 0.0001(14) 0.0035(14) 0.0026(14)
N5 0.0136(18) 0.0178(19) 0.0179(19) -0.0016(15) 0.0032(15) -0.0004(15)
N6 0.0139(18) 0.0121(18) 0.0183(19) 0.0003(14) 0.0015(14) 0.0011(14)
N7 0.0175(19) 0.0118(18) 0.0175(19) -0.0006(14) 0.0009(15) 0.0010(14)
N8 0.0128(17) 0.0116(18) 0.0184(19) -0.0013(14) 0.0042(14) 0.0004(14)
C1 0.016(2) 0.029(3) 0.026(3) -0.002(2) 0.0051(19) 0.005(2)
C2 0.017(2) 0.044(3) 0.029(3) -0.003(2) 0.008(2) 0.004(2)
C3 0.024(3) 0.038(3) 0.026(3) 0.002(2) 0.011(2) 0.000(2)
C4 0.021(2) 0.032(3) 0.019(2) 0.002(2) 0.0087(19) 0.000(2)
C5 0.013(2) 0.019(2) 0.013(2) -0.0024(17) 0.0038(16) -0.0003(17)
C6 0.015(2) 0.013(2) 0.015(2) 0.0015(16) 0.0042(16) 0.0020(16)
C7 0.011(2) 0.013(2) 0.021(2) 0.0026(17) 0.0039(17) -0.0016(16)
C8 0.023(2) 0.021(2) 0.017(2) 0.0028(18) 0.0054(19) 0.0007(19)
C9 0.026(3) 0.020(2) 0.027(3) 0.009(2) 0.002(2) 0.003(2)
C10 0.029(3) 0.015(2) 0.031(3) 0.002(2) 0.004(2) 0.007(2)
C11 0.022(2) 0.016(2) 0.024(2) -0.0019(18) 0.0029(19) 0.0028(18)
C12 0.011(2) 0.020(2) 0.028(3) -0.0007(19) 0.0016(18) 0.0025(17)
C13 0.013(2) 0.026(3) 0.035(3) -0.003(2) 0.006(2) 0.0001(19)
C14 0.017(2) 0.027(3) 0.031(3) -0.002(2) 0.009(2) -0.0043(19)
C15 0.017(2) 0.017(2) 0.026(2) -0.0019(19) 0.0039(19) -0.0031(18)
C16 0.017(2) 0.013(2) 0.012(2) -0.0033(16) 0.0044(16) -0.0002(16)
C17 0.012(2) 0.010(2) 0.016(2) -0.0017(16) 0.0016(16) -0.0018(15)
C18 0.014(2) 0.014(2) 0.015(2) 0.0022(16) 0.0046(16) 0.0020(16)
C19 0.024(2) 0.010(2) 0.028(3) -0.0011(18) 0.000(2) -0.0013(18)
C20 0.035(3) 0.013(2) 0.024(3) 0.0040(19) 0.005(2) 0.006(2)
C21 0.031(3) 0.022(3) 0.019(2) 0.0036(19) 0.000(2) 0.006(2)
C22 0.025(2) 0.015(2) 0.019(2) -0.0021(18) -0.0020(19) 0.0042(18)
C23 0.017(2) 0.019(2) 0.025(2) -0.0002(19) 0.0070(19) -0.0030(18)
C24 0.019(2) 0.026(3) 0.030(3) 0.002(2) 0.009(2) -0.009(2)
C25 0.013(2) 0.038(3) 0.027(3) -0.001(2) 0.0069(19) -0.004(2)
C26 0.013(2) 0.026(3) 0.022(2) 0.0019(19) 0.0032(18) 0.0000(18)
C27 0.013(2) 0.015(2) 0.017(2) -0.0025(17) 0.0061(16) -0.0019(16)
C28 0.0105(19) 0.011(2) 0.018(2) 0.0007(16) -0.0008(16) 0.0015(15)
C29 0.014(2) 0.013(2) 0.014(2) 0.0021(16) 0.0019(16) 0.0037(16)
C30 0.017(2) 0.024(2) 0.022(2) -0.0010(19) 0.0007(18) -0.0021(19)
C31 0.027(3) 0.030(3) 0.021(2) -0.007(2) -0.002(2) -0.003(2)
C32 0.029(3) 0.025(3) 0.017(2) -0.0036(19) 0.000(2) 0.003(2)
C33 0.018(2) 0.021(2) 0.020(2) 0.0002(18) 0.0047(18) 0.0025(18)
C34 0.016(2) 0.013(2) 0.024(2) -0.0013(18) -0.0006(18) -0.0009(17)
C35 0.024(2) 0.016(2) 0.022(2) -0.0021(18) -0.0023(19) -0.0002(19)
C36 0.030(3) 0.018(2) 0.018(2) -0.0036(18) 0.002(2) 0.002(2)
C37 0.017(2) 0.018(2) 0.015(2) 0.0010(17) 0.0029(17) 0.0049(17)
C38 0.017(2) 0.011(2) 0.014(2) 0.0037(16) 0.0006(16) 0.0031(16)
C39 0.0128(19) 0.012(2) 0.014(2) 0.0015(16) 0.0026(16) 0.0054(16)
C40 0.012(2) 0.014(2) 0.014(2) -0.0005(16) 0.0014(16) -0.0007(16)
C41 0.014(2) 0.020(2) 0.018(2) -0.0002(18) 0.0012(17) 0.0032(17)
C42 0.015(2) 0.027(3) 0.022(2) 0.000(2) 0.0047(18) -0.0003(19)
C43 0.023(2) 0.018(2) 0.023(2) 0.0037(19) 0.0108(19) -0.0014(18)
C44 0.023(2) 0.015(2) 0.020(2) 0.0004(18) 0.0053(19) -0.0012(18)
C45 0.017(2) 0.016(2) 0.021(2) -0.0004(18) 0.0050(18) 0.0017(17)
C46 0.021(3) 0.021(3) 0.045(3) 0.005(2) 0.000(2) 0.004(2)
C47 0.015(2) 0.015(2) 0.018(2) 0.0017(17) 0.0004(17) 0.0000(17)
C48 0.044(3) 0.035(3) 0.037(3) 0.014(3) 0.014(3) 0.027(3)
C49 0.020(2) 0.010(2) 0.021(2) -0.0010(17) 0.0019(18) -0.0006(17)
C50 0.020(2) 0.022(2) 0.021(2) -0.0078(19) 0.0023(18) 0.0007(19)

loop_
_atom_type_symbol
_atom_type_description
_atom_type_scat_dispersion_real
_atom_type_scat_dispersion_imag
_atom_type_scat_source
C C 0.0033 0.0016 'International Tables Vol C Tables 4.2.6.8 and 6.1.1.4'
H H 0.0000 0.0000 'International Tables Vol C Tables 4.2.6.8 and 6.1.1.4'
Cl Cl 0.1484 0.1585 'International Tables Vol C Tables 4.2.6.8 and 6.1.1.4'
N N 0.0061 0.0033 'International Tables Vol C Tables 4.2.6.8 and 6.1.1.4'
Ni Ni 0.3393 1.1124 'International Tables Vol C Tables 4.2.6.8 and 6.1.1.4'
O O 0.0106 0.0060 'International Tables Vol C Tables 4.2.6.8 and 6.1.1.4'

loop_
_exptl_crystal_face_index_h
_exptl_crystal_face_index_k
_exptl_crystal_face_index_l
_exptl_crystal_face_perp_dist
1 23 21 0.0226
0 -22 -22 0.0270
0 -23 -22 0.0263
0 27 -18 0.0439
17 5 -2 0.1058
-17 -1 10 0.2011
-14 7 -9 0.1859
-15 -13 12 0.1674
0 29 15 0.0318
-1 -22 23 0.0268
14 -17 -5 0.1009
0 -32 11 0.0196
0 -9 29 0.0145
0 -31 -12 0.0222

loop_
_geom_angle_atom_site_label_1
_geom_angle_atom_site_label_2
_geom_angle_atom_site_label_3
_geom_angle
O1 Ni1 O2 85.07(12)
O1 Ni1 O3 79.92(12)
O1 Ni1 N1 78.35(14)
O2 Ni1 O3 76.78(12)
O9 Ni1 O1 164.72(13)
O9 Ni1 O2 99.39(13)
O9 Ni1 O3 86.84(12)
O9 Ni1 N1 96.04(15)
O13 Ni1 O1 92.73(13)
O13 Ni1 O2 91.04(13)
O13 Ni1 O3 166.19(12)
O13 Ni1 O9 101.75(13)
O13 Ni1 N1 92.23(15)
N1 Ni1 O2 163.23(14)
N1 Ni1 O3 97.65(14)
O1 Ni2 O4 75.69(12)
O2 Ni2 O1 84.93(12)
O2 Ni2 O4 79.89(12)
O2 Ni2 N3 78.01(14)
O11 Ni2 O1 101.43(13)
O11 Ni2 O2 164.90(13)
O11 Ni2 O4 88.37(12)
O11 Ni2 N3 94.59(15)
O14 Ni2 O1 91.05(12)
O14 Ni2 O2 93.95(13)
O14 Ni2 O4 165.74(12)
O14 Ni2 O11 99.56(13)
O14 Ni2 N3 92.51(14)
N3 Ni2 O1 162.77(14)
N3 Ni2 O4 98.69(14)
O1 Ni3 O3 81.07(12)
O1 Ni3 N5 109.12(14)
O4 Ni3 O1 79.41(12)
O4 Ni3 O3 83.45(12)
O4 Ni3 N2 106.35(14)
O4 Ni3 N5 157.73(14)
O4 Ni3 N7 78.72(14)
N2 Ni3 O1 78.16(14)
N2 Ni3 O3 154.81(14)
N2 Ni3 N5 95.65(16)
N2 Ni3 N7 98.34(15)
N5 Ni3 O3 77.84(14)
N7 Ni3 O1 155.84(14)
N7 Ni3 O3 106.40(14)
N7 Ni3 N5 94.98(15)
O2 Ni4 O4 80.54(12)
O2 Ni4 N8 106.89(13)
O3 Ni4 O2 80.46(12)
O3 Ni4 O4 82.73(12)
O3 Ni4 N4 105.66(14)
O3 Ni4 N6 78.92(14)
O3 Ni4 N8 156.64(14)
N4 Ni4 O2 77.85(14)
N4 Ni4 O4 155.03(14)
N4 Ni4 N6 96.83(15)
N4 Ni4 N8 97.61(15)
N6 Ni4 O2 156.41(14)
N6 Ni4 O4 107.93(13)
N6 Ni4 N8 96.56(15)
N8 Ni4 O4 76.86(13)
O1CL Cl1 O2CM 107.4(6)
O3CL Cl1 O1CL 105.6(5)
O3CL Cl1 O2CM 109.3(5)
O2CL Cl2 O1CM 103.0(8)
O3CM Cl2 O1CM 102.8(7)
O3CM Cl2 O2CL 102.9(8)
Ni1 O1 Ni2 91.61(12)
Ni1 O1 Ni3 101.58(13)
Ni3 O1 Ni2 102.64(13)
C6 O1 Ni1 115.1(3)
C6 O1 Ni2 132.1(3)
C6 O1 Ni3 109.2(3)
Ni2 O2 Ni1 91.89(12)
Ni2 O2 Ni4 102.00(13)
Ni4 O2 Ni1 102.20(13)
C17 O2 Ni1 131.6(3)
C17 O2 Ni2 115.3(3)
C17 O2 Ni4 109.4(2)
Ni3 O3 Ni1 96.60(12)
Ni4 O3 Ni1 100.46(12)
Ni4 O3 Ni3 95.21(12)
C28 O3 Ni1 131.2(3)
C28 O3 Ni3 109.9(2)
C28 O3 Ni4 116.4(3)
Ni3 O4 Ni2 102.18(13)
Ni3 O4 Ni4 95.20(12)
Ni4 O4 Ni2 96.59(12)
C39 O4 Ni2 129.9(3)
C39 O4 Ni3 116.1(3)
C39 O4 Ni4 110.2(2)
C6 O5 H5 109.5
C17 O6 H6 109.5
C28 O7 H7 109.5
C39 O8 H8 109.5
C45 O9 Ni1 131.4(3)
C47 O11 Ni2 131.8(3)
C49 O13 Ni1 127.7(3)
C49 O14 Ni2 126.1(3)
H15A O15 H15B 104.6
H16A O16 H16B 104.4
H17A O17 H17B 104.6
H18A O18 H18B 104.5
H19A O19 H19B 104.7
H20A O20 H20B 104.4
H21A O21 H21B 104.5
H22A O22 H22B 104.5
H23A O23 H23B 104.4
H24A O24 H24B 104.4
H25A O25 H25B 109.5
C1 N1 Ni1 126.5(3)
C1 N1 C5 118.0(4)
C5 N1 Ni1 115.5(3)
C7 N2 Ni3 113.1(3)
C11 N2 Ni3 128.1(3)
C11 N2 C7 118.8(4)
C12 N3 Ni2 126.3(3)
C12 N3 C16 119.1(4)
C16 N3 Ni2 114.6(3)
C18 N4 Ni4 112.8(3)
C18 N4 C22 119.2(4)
C22 N4 Ni4 127.9(3)
C23 N5 Ni3 127.2(3)
C27 N5 Ni3 113.5(3)
C27 N5 C23 119.3(4)
C29 N6 Ni4 115.3(3)
C33 N6 Ni4 126.5(3)
C33 N6 C29 118.2(4)
C34 N7 Ni3 126.8(3)
C38 N7 Ni3 115.0(3)
C38 N7 C34 118.2(4)
C40 N8 Ni4 114.0(3)
C44 N8 Ni4 127.9(3)
C44 N8 C40 118.0(4)
N1 C1 H1 118.5
N1 C1 C2 122.9(5)
C2 C1 H1 118.5
C1 C2 H2 120.6
C1 C2 C3 118.9(5)
C3 C2 H2 120.6
C2 C3 H3 120.6
C4 C3 C2 118.7(5)
C4 C3 H3 120.6
C3 C4 H4 120.2
C5 C4 C3 119.7(5)
C5 C4 H4 120.2
N1 C5 C4 121.8(4)
N1 C5 C6 114.4(4)
C4 C5 C6 123.8(4)
O1 C6 O5 114.5(4)
O1 C6 C5 108.1(3)
O1 C6 C7 107.4(4)
O5 C6 C5 104.7(3)
O5 C6 C7 109.3(4)
C7 C6 C5 113.0(4)
N2 C7 C6 115.6(4)
N2 C7 C8 121.8(4)
C8 C7 C6 122.4(4)
C7 C8 H8A 120.8
C7 C8 C9 118.4(5)
C9 C8 H8A 120.8
C8 C9 H9 120.2
C10 C9 C8 119.5(5)
C10 C9 H9 120.2
C9 C10 H10 120.6
C9 C10 C11 118.8(5)
C11 C10 H10 120.6
N2 C11 C10 122.7(5)
N2 C11 H11 118.7
C10 C11 H11 118.7
N3 C12 H12 118.7
N3 C12 C13 122.5(5)
C13 C12 H12 118.7
C12 C13 H13 120.6
C14 C13 C12 118.8(5)
C14 C13 H13 120.6
C13 C14 H14 120.7
C13 C14 C15 118.6(5)
C15 C14 H14 120.7
C14 C15 H15 120.2
C16 C15 C14 119.6(5)
C16 C15 H15 120.2
N3 C16 C15 121.4(4)
N3 C16 C17 115.6(4)
C15 C16 C17 122.9(4)
O2 C17 O6 113.1(4)
O2 C17 C16 108.3(3)
O2 C17 C18 107.0(3)
O6 C17 C16 105.2(3)
O6 C17 C18 108.7(3)
C16 C17 C18 114.7(4)
N4 C18 C17 116.0(4)
N4 C18 C19 121.9(4)
C19 C18 C17 122.0(4)
C18 C19 H19 120.7
C18 C19 C20 118.6(4)
C20 C19 H19 120.7
C19 C20 H20 120.4
C21 C20 C19 119.2(5)
C21 C20 H20 120.4
C20 C21 H21 120.7
C20 C21 C22 118.6(5)
C22 C21 H21 120.7
N4 C22 C21 122.2(5)
N4 C22 H22 118.9
C21 C22 H22 118.9
N5 C23 H23 119.2
N5 C23 C24 121.7(5)
C24 C23 H23 119.2
C23 C24 H24 120.5
C25 C24 C23 119.0(5)
C25 C24 H24 120.5
C24 C25 H25 120.3
C24 C25 C26 119.3(5)
C26 C25 H25 120.3
C25 C26 H26 120.4
C27 C26 C25 119.2(5)
C27 C26 H26 120.4
N5 C27 C26 121.4(4)
N5 C27 C28 115.1(4)
C26 C27 C28 123.4(4)
O3 C28 O7 112.5(4)
O3 C28 C27 108.4(4)
O3 C28 C29 109.1(4)
O7 C28 C27 109.4(4)
O7 C28 C29 105.3(3)
C27 C28 C29 112.1(4)
N6 C29 C28 114.8(4)
N6 C29 C30 121.5(4)
C30 C29 C28 123.6(4)
C29 C30 H30 120.3
C29 C30 C31 119.3(5)
C31 C30 H30 120.3
C30 C31 H31 120.3
C30 C31 C32 119.5(5)
C32 C31 H31 120.3
C31 C32 H32 121.1
C33 C32 C31 117.8(5)
C33 C32 H32 121.1
N6 C33 C32 123.6(5)
N6 C33 H33 118.2
C32 C33 H33 118.2
N7 C34 H34 118.7
N7 C34 C35 122.6(5)
C35 C34 H34 118.7
C34 C35 H35 120.4
C36 C35 C34 119.1(5)
C36 C35 H35 120.4
C35 C36 H36 120.7
C35 C36 C37 118.7(5)
C37 C36 H36 120.7
C36 C37 H37 120.5
C38 C37 C36 119.1(4)
C38 C37 H37 120.5
N7 C38 C37 122.3(4)
N7 C38 C39 114.9(4)
C37 C38 C39 122.8(4)
O4 C39 O8 112.1(3)
O4 C39 C38 109.5(3)
O4 C39 C40 108.0(3)
O8 C39 C38 105.1(3)
O8 C39 C40 109.7(3)
C40 C39 C38 112.4(4)
N8 C40 C39 114.8(4)
N8 C40 C41 122.5(4)
C41 C40 C39 122.7(4)
C40 C41 H41 120.6
C42 C41 C40 118.9(4)
C42 C41 H41 120.6
C41 C42 H42 120.4
C41 C42 C43 119.3(4)
C43 C42 H42 120.4
C42 C43 H43 120.7
C44 C43 C42 118.6(4)
C44 C43 H43 120.7
N8 C44 C43 122.8(4)
N8 C44 H44 118.6
C43 C44 H44 118.6
O9 C45 C46 116.5(4)
O10 C45 O9 123.8(4)
O10 C45 C46 119.7(4)
C45 C46 H46A 109.5
C45 C46 H46B 109.5
C45 C46 H46C 109.5
H46A C46 H46B 109.5
H46A C46 H46C 109.5
H46B C46 H46C 109.5
O11 C47 C48 115.3(4)
O12 C47 O11 125.4(4)
O12 C47 C48 119.3(4)
C47 C48 H48A 109.5
C47 C48 H48B 109.5
C47 C48 H48C 109.5
H48A C48 H48B 109.5
H48A C48 H48C 109.5
H48B C48 H48C 109.5
O13 C49 O14 126.4(4)
O13 C49 C50 116.8(4)
O14 C49 C50 116.8(4)
C49 C50 H50A 109.5
C49 C50 H50B 109.5
C49 C50 H50C 109.5
H50A C50 H50B 109.5
H50A C50 H50C 109.5
H50B C50 H50C 109.5

loop_
_geom_bond_atom_site_label_1
_geom_bond_atom_site_label_2
_geom_bond_distance
Ni1 O1 2.042(3)
Ni1 O2 2.099(3)
Ni1 O3 2.183(3)
Ni1 O9 2.027(3)
Ni1 O13 2.009(3)
Ni1 N1 2.056(4)
Ni2 O1 2.106(3)
Ni2 O2 2.040(3)
Ni2 O4 2.173(3)
Ni2 O11 2.020(3)
Ni2 O14 2.015(3)
Ni2 N3 2.083(4)
Ni3 O1 2.082(3)
Ni3 O3 2.097(3)
Ni3 O4 2.028(3)
Ni3 N2 2.038(4)
Ni3 N5 2.082(4)
Ni3 N7 2.077(4)
Ni4 O2 2.076(3)
Ni4 O3 2.042(3)
Ni4 O4 2.111(3)
Ni4 N4 2.044(4)
Ni4 N6 2.066(4)
Ni4 N8 2.092(4)
Cl1 O1CL 1.473(4)
Cl1 O2CM 1.473(4)
Cl1 O3CL 1.472(4)
Cl2 O1CM 1.472(4)
Cl2 O2CL 1.473(4)
Cl2 O3CM 1.472(4)
O1 C6 1.390(5)
O2 C17 1.392(5)
O3 C28 1.381(5)
O4 C39 1.382(5)
O5 H5 0.8400
O5 C6 1.400(5)
O6 H6 0.8400
O6 C17 1.410(5)
O7 H7 0.8400
O7 C28 1.419(5)
O8 H8 0.8400
O8 C39 1.422(5)
O9 C45 1.270(6)
O10 C45 1.251(6)
O11 C47 1.274(6)
O12 C47 1.237(6)
O13 C49 1.263(6)
O14 C49 1.270(6)
O15 H15A 0.8508
O15 H15B 0.8476
O16 H16A 0.8502
O16 H16B 0.8510
O17 H17A 0.8496
O17 H17B 0.8497
O18 H18A 0.8698
O18 H18B 0.8701
O19 H19A 0.8700
O19 H19B 0.8700
O20 H20A 0.8706
O20 H20B 0.8707
O21 H21A 0.8494
O21 H21B 0.8494
O22 H22A 0.8501
O22 H22B 0.8495
O23 H23A 0.8512
O23 H23B 0.8500
O24 H24A 0.8503
O24 H24B 0.8508
O25 H25A 0.8498
O25 H25B 0.8487
N1 C1 1.348(6)
N1 C5 1.357(6)
N2 C7 1.347(6)
N2 C11 1.344(6)
N3 C12 1.337(6)
N3 C16 1.345(6)
N4 C18 1.340(6)
N4 C22 1.344(6)
N5 C23 1.350(6)
N5 C27 1.347(6)
N6 C29 1.357(6)
N6 C33 1.337(6)
N7 C34 1.348(6)
N7 C38 1.344(6)
N8 C40 1.353(6)
N8 C44 1.343(6)
C1 H1 0.9500
C1 C2 1.374(8)
C2 H2 0.9500
C2 C3 1.387(8)
C3 H3 0.9500
C3 C4 1.384(7)
C4 H4 0.9500
C4 C5 1.377(7)
C5 C6 1.543(6)
C6 C7 1.542(6)
C7 C8 1.392(6)
C8 H8A 0.9500
C8 C9 1.396(7)
C9 H9 0.9500
C9 C10 1.376(8)
C10 H10 0.9500
C10 C11 1.380(7)
C11 H11 0.9500
C12 H12 0.9500
C12 C13 1.390(7)
C13 H13 0.9500
C13 C14 1.382(8)
C14 H14 0.9500
C14 C15 1.391(7)
C15 H15 0.9500
C15 C16 1.386(6)
C16 C17 1.532(6)
C17 C18 1.539(6)
C18 C19 1.392(6)
C19 H19 0.9500
C19 C20 1.395(7)
C20 H20 0.9500
C20 C21 1.386(8)
C21 H21 0.9500
C21 C22 1.387(7)
C22 H22 0.9500
C23 H23 0.9500
C23 C24 1.392(7)
C24 H24 0.9500
C24 C25 1.378(8)
C25 H25 0.9500
C25 C26 1.389(7)
C26 H26 0.9500
C26 C27 1.388(6)
C27 C28 1.535(6)
C28 C29 1.549(6)
C29 C30 1.382(7)
C30 H30 0.9500
C30 C31 1.384(7)
C31 H31 0.9500
C31 C32 1.387(8)
C32 H32 0.9500
C32 C33 1.379(7)
C33 H33 0.9500
C34 H34 0.9500
C34 C35 1.384(7)
C35 H35 0.9500
C35 C36 1.379(7)
C36 H36 0.9500
C36 C37 1.394(7)
C37 H37 0.9500
C37 C38 1.384(6)
C38 C39 1.543(6)
C39 C40 1.534(6)
C40 C41 1.385(6)
C41 H41 0.9500
C41 C42 1.379(7)
C42 H42 0.9500
C42 C43 1.390(7)
C43 H43 0.9500
C43 C44 1.384(7)
C44 H44 0.9500
C45 C46 1.512(7)
C46 H46A 0.9800
C46 H46B 0.9800
C46 H46C 0.9800
C47 C48 1.515(7)
C48 H48A 0.9800
C48 H48B 0.9800
C48 H48C 0.9800
C49 C50 1.504(6)
C50 H50A 0.9800
C50 H50B 0.9800
C50 H50C 0.9800

loop_
_exptl_oxdiff_crystal_face_indexfrac_h
_exptl_oxdiff_crystal_face_indexfrac_k
_exptl_oxdiff_crystal_face_indexfrac_l
_exptl_oxdiff_crystal_face_x
_exptl_oxdiff_crystal_face_y
_exptl_oxdiff_crystal_face_z
0.9991 22.9998 20.9984 0.0695 -0.9535 0.2580
0.0010 -21.9999 -21.9984 -0.0841 0.9632 -0.1901
0.0010 -22.9999 -21.9983 -0.0649 0.9826 -0.2017
0.0011 26.9976 -18.0004 -0.9292 -0.0859 0.3666
17.0009 4.9997 -1.9995 0.3262 0.0317 0.9695
-17.0013 -0.9995 9.9990 -0.2191 -0.3042 -0.9468
-14.0002 6.9991 -9.0005 -0.7255 0.0173 -0.6379
-15.0014 -12.9987 11.9995 0.1112 -0.1105 -0.9854
-0.0006 28.9992 14.9983 -0.2104 -0.9286 0.2921
-1.0014 -21.9977 23.0000 0.9208 -0.1377 -0.3766
14.0008 -16.9993 -4.9986 0.5955 0.5179 0.5633
-0.0008 -31.9977 11.0008 0.8642 0.3536 -0.4039
-0.0015 -8.9980 28.9993 0.8374 -0.5316 -0.1903
0.0004 -30.9989 -11.9984 0.3174 0.8944 -0.3242
